data_4504770
loop_
_publ_author_name
'Trivedi, Darshak R.'
'Ballabh, Amar'
'Dastidar, Parthasarathi'

_publ_section_title
;
 Noncovalent Syntheses of Supramolecular Organo Gelators
;
_journal_issue 3
_journal_name_full 'Crystal Growth &amp; Design'
_journal_page_first 763
_journal_paper_doi 10.1021/cg050590i
_journal_volume 6
_journal_year 2006
_chemical_formula_sum 'C18 H30 N O4'
_chemical_formula_weight 324.43
_chemical_name_systematic
; 
 ? 
;
_space_group_IT_number 2
_symmetry_cell_setting triclinic
_symmetry_space_group_name_Hall '-P 1'
_symmetry_space_group_name_H-M 'P -1'
_atom_sites_solution_hydrogens geom
_atom_sites_solution_primary direct
_atom_sites_solution_secondary difmap
_audit_creation_method SHELXL-97
_cell_angle_alpha 115.760(2)
_cell_angle_beta 94.814(3)
_cell_angle_gamma 111.369(2)
_cell_formula_units_Z 2
_cell_length_a 9.1651(13)
_cell_length_b 11.0434(16)
_cell_length_c 11.1107(16)
_cell_measurement_temperature 100(2)
_cell_volume 903.0(2)
_computing_cell_refinement 'BRUKER AXS SMART 3'
_computing_data_collection 'BRUKER AXS SMART 3'
_computing_data_reduction 'BRUKER AXS SMART 3'
_computing_molecular_graphics 'PLATON, 'MERCURY 1.3'
_computing_structure_refinement 'SHELXL-97 (Sheldrick, 1997)'
_computing_structure_solution 'SHELXS-97 (Sheldrick, 1990)'
_diffrn_ambient_temperature 100(2)
_diffrn_detector_area_resol_mean 0.3
_diffrn_measured_fraction_theta_full 0.969
_diffrn_measured_fraction_theta_max 0.969
_diffrn_measurement_device_type 'BRUKER SMART CCD AREA DETECTOR'
_diffrn_measurement_method PHI-OMEGA
_diffrn_radiation_monochromator graphite
_diffrn_radiation_source 'fine-focus sealed tube'
_diffrn_radiation_type MoK\a
_diffrn_radiation_wavelength 0.71073
_diffrn_reflns_av_R_equivalents 0.0210
_diffrn_reflns_av_sigmaI/netI 0.0406
_diffrn_reflns_limit_h_max 9
_diffrn_reflns_limit_h_min -9
_diffrn_reflns_limit_k_max 5
_diffrn_reflns_limit_k_min -11
_diffrn_reflns_limit_l_max 11
_diffrn_reflns_limit_l_min -11
_diffrn_reflns_number 3466
_diffrn_reflns_theta_full 22.50
_diffrn_reflns_theta_max 22.50
_diffrn_reflns_theta_min 2.13
_diffrn_standards_decay_% <10
_exptl_absorpt_coefficient_mu 0.083
_exptl_absorpt_correction_type SADABS
_exptl_crystal_colour COLOURLESS
_exptl_crystal_density_diffrn 1.193
_exptl_crystal_density_method 'not measured'
_exptl_crystal_description PLATE
_exptl_crystal_F_000 354
_exptl_crystal_size_max 0.649
_exptl_crystal_size_mid 0.253
_exptl_crystal_size_min 0.182
_refine_diff_density_max 0.405
_refine_diff_density_min -0.443
_refine_diff_density_rms 0.154
_refine_ls_extinction_method none
_refine_ls_goodness_of_fit_ref 1.285
_refine_ls_hydrogen_treatment mixed
_refine_ls_matrix_type full
_refine_ls_number_parameters 216
_refine_ls_number_reflns 2275
_refine_ls_number_restraints 0
_refine_ls_restrained_S_all 1.285
_refine_ls_R_factor_all 0.0599
_refine_ls_R_factor_gt 0.0510
_refine_ls_shift/su_max 0.000
_refine_ls_shift/su_mean 0.000
_refine_ls_structure_factor_coef Fsqd
_refine_ls_weighting_details 'calc w=1/[\s^2^(Fo^2^)+(0.0867P)^2^+0.7488P] where P=(Fo^2^+2Fc^2^)/3'
_refine_ls_weighting_scheme calc
_refine_ls_wR_factor_gt 0.1678
_refine_ls_wR_factor_ref 0.1879
_reflns_number_gt 2100
_reflns_number_total 2275
_reflns_threshold_expression >2sigma(I)
_cod_data_source_file cg050590isi20051107_015201.cif
_cod_data_source_block dt0682m
_cod_depositor_comments
;
The following automatic conversions were performed:

'_symmetry_cell_setting' value 'TRICLINIC' changed to 'triclinic'
according to /home/saulius/struct/CIF-dictionaries/cif_core.dic
dictionary named 'cif_core.dic' version 2.4.1 from 2010-06-29.

Automatic conversion script
Id: cif_fix_values 1715 2011-07-08 13:25:40Z adriana 
;
_cod_database_code 4504770

loop_
_symmetry_equiv_pos_as_xyz
'x, y, z'
'-x, -y, -z'

loop_
_atom_site_label
_atom_site_type_symbol
_atom_site_fract_x
_atom_site_fract_y
_atom_site_fract_z
_atom_site_U_iso_or_equiv
_atom_site_adp_type
_atom_site_occupancy
_atom_site_symmetry_multiplicity
_atom_site_calc_flag
_atom_site_refinement_flags
O1 O 0.2578(3) 0.9730(2) 0.1837(2) 0.0265(6) Uani 1 1 d .
O2 O 0.0613(3) 0.7927(3) 0.1975(3) 0.0416(7) Uani 1 1 d .
O3 O -0.2046(3) 0.7822(2) 0.1907(3) 0.0398(7) Uani 1 1 d .
O4 O -0.2626(3) 0.9504(3) 0.1666(2) 0.0326(6) Uani 1 1 d .
C1 C 0.1221(4) 0.9193(3) 0.1991(3) 0.0244(8) Uani 1 1 d .
C2 C -0.1639(4) 0.9066(3) 0.1892(3) 0.0241(8) Uani 1 1 d .
C3 C 0.0185(4) 1.0049(3) 0.2279(3) 0.0198(7) Uani 1 1 d .
C4 C 0.0879(4) 1.1336(3) 0.3860(3) 0.0223(7) Uani 1 1 d .
H4A H 0.0027 1.1534 0.4287 0.027 Uiso 1 1 calc R
H4B H 0.1607 1.1203 0.4451 0.027 Uiso 1 1 calc R
C5 C 0.1800(4) 1.2464(3) 0.3408(3) 0.0254(8) Uani 1 1 d .
H5A H 0.2977 1.2715 0.3549 0.030 Uiso 1 1 calc R
H5B H 0.1642 1.3386 0.3813 0.030 Uiso 1 1 calc R
C6 C 0.0733(4) 1.1302(3) 0.1890(3) 0.0234(7) Uani 1 1 d .
H6A H 0.1369 1.1157 0.1206 0.028 Uiso 1 1 calc R
H6B H -0.0172 1.1490 0.1593 0.028 Uiso 1 1 calc R
N1 N 0.3993(3) 0.7764(3) 0.1000(2) 0.0172(6) Uani 1 1 d .
C7 C 0.3569(4) 0.6971(3) 0.1828(3) 0.0196(7) Uani 1 1 d .
H7A H 0.2381 0.6641 0.1766 0.023 Uiso 1 1 calc R
C8 C 0.3894(4) 0.5607(3) 0.1299(3) 0.0192(7) Uani 1 1 d .
H8A H 0.5052 0.5902 0.1298 0.023 Uiso 1 1 calc R
H8B H 0.3193 0.4856 0.0329 0.023 Uiso 1 1 calc R
C9 C 0.3530(4) 0.4922(3) 0.2237(3) 0.0215(7) Uani 1 1 d .
H9A H 0.2357 0.4576 0.2193 0.026 Uiso 1 1 calc R
H9B H 0.3758 0.4038 0.1897 0.026 Uiso 1 1 calc R
C10 C 0.4567(4) 0.6060(3) 0.3740(3) 0.0248(8) Uani 1 1 d .
H10A H 0.5739 0.6351 0.3795 0.030 Uiso 1 1 calc R
H10B H 0.4289 0.5598 0.4331 0.030 Uiso 1 1 calc R
C11 C 0.4278(4) 0.7453(3) 0.4286(3) 0.0249(8) Uani 1 1 d .
H11A H 0.5023 0.8206 0.5240 0.030 Uiso 1 1 calc R
H11B H 0.3140 0.7180 0.4338 0.030 Uiso 1 1 calc R
C12 C 0.4571(4) 0.8139(3) 0.3344(3) 0.0231(7) Uani 1 1 d .
H12A H 0.5749 0.8551 0.3403 0.028 Uiso 1 1 calc R
H12B H 0.4267 0.8978 0.3671 0.028 Uiso 1 1 calc R
C13 C 0.3434(4) 0.6842(3) -0.0566(3) 0.0184(7) Uani 1 1 d .
H13A H 0.3934 0.6131 -0.0862 0.022 Uiso 1 1 calc R
C14 C 0.1573(4) 0.5926(3) -0.1143(3) 0.0227(7) Uani 1 1 d .
H14A H 0.1048 0.6606 -0.0829 0.027 Uiso 1 1 calc R
H14B H 0.1192 0.5218 -0.0789 0.027 Uiso 1 1 calc R
C15 C 0.1095(4) 0.5054(4) -0.2739(3) 0.0283(8) Uani 1 1 d .
H15A H 0.1545 0.4315 -0.3045 0.034 Uiso 1 1 calc R
H15B H -0.0112 0.4493 -0.3114 0.034 Uiso 1 1 calc R
C16 C 0.1729(4) 0.6091(4) -0.3326(3) 0.0276(8) Uani 1 1 d .
H16A H 0.1186 0.6758 -0.3109 0.033 Uiso 1 1 calc R
H16B H 0.1452 0.5485 -0.4354 0.033 Uiso 1 1 calc R
C17 C 0.3575(4) 0.7043(4) -0.2718(3) 0.0260(8) Uani 1 1 d .
H17A H 0.4124 0.6385 -0.3040 0.031 Uiso 1 1 calc R
H17B H 0.3940 0.7765 -0.3058 0.031 Uiso 1 1 calc R
C18 C 0.4068(4) 0.7897(3) -0.1133(3) 0.0225(7) Uani 1 1 d .
H18A H 0.5276 0.8449 -0.0767 0.027 Uiso 1 1 calc R
H18B H 0.3626 0.8642 -0.0810 0.027 Uiso 1 1 calc R
H1N1 H 0.520(4) 0.833(4) 0.126(3) 0.024(8) Uiso 1 1 d .
H2N1 H 0.352(5) 0.845(4) 0.124(4) 0.039(10) Uiso 1 1 d .

loop_
_atom_site_aniso_label
_atom_site_aniso_U_11
_atom_site_aniso_U_22
_atom_site_aniso_U_33
_atom_site_aniso_U_23
_atom_site_aniso_U_13
_atom_site_aniso_U_12
O1 0.0205(13) 0.0226(12) 0.0391(13) 0.0149(10) 0.0132(10) 0.0120(10)
O2 0.0386(15) 0.0234(13) 0.0751(19) 0.0284(13) 0.0295(13) 0.0186(11)
O3 0.0270(14) 0.0192(13) 0.0625(17) 0.0137(12) 0.0180(12) 0.0070(10)
O4 0.0171(12) 0.0414(14) 0.0400(14) 0.0229(12) 0.0052(10) 0.0112(11)
C1 0.027(2) 0.0172(17) 0.0257(17) 0.0087(14) 0.0078(14) 0.0088(14)
C2 0.0228(18) 0.0191(17) 0.0191(16) 0.0036(13) 0.0054(13) 0.0059(14)
C3 0.0188(16) 0.0147(15) 0.0203(16) 0.0051(13) 0.0045(13) 0.0067(13)
C4 0.0215(17) 0.0151(15) 0.0213(16) 0.0037(13) 0.0034(13) 0.0065(13)
C5 0.0239(17) 0.0174(16) 0.0283(18) 0.0076(14) 0.0055(14) 0.0080(14)
C6 0.0239(17) 0.0212(17) 0.0254(17) 0.0117(14) 0.0054(14) 0.0107(14)
N1 0.0159(15) 0.0173(13) 0.0184(13) 0.0084(11) 0.0055(11) 0.0081(12)
C7 0.0198(16) 0.0208(16) 0.0202(16) 0.0111(13) 0.0076(12) 0.0099(13)
C8 0.0192(16) 0.0165(15) 0.0187(15) 0.0067(13) 0.0046(13) 0.0077(13)
C9 0.0185(16) 0.0215(16) 0.0257(17) 0.0123(14) 0.0064(13) 0.0097(13)
C10 0.0237(17) 0.0241(17) 0.0272(17) 0.0154(15) 0.0061(14) 0.0084(14)
C11 0.0289(18) 0.0240(17) 0.0168(16) 0.0088(14) 0.0048(13) 0.0092(14)
C12 0.0279(18) 0.0186(16) 0.0222(17) 0.0083(14) 0.0075(14) 0.0122(14)
C13 0.0177(16) 0.0188(15) 0.0178(15) 0.0073(13) 0.0054(12) 0.0096(13)
C14 0.0186(17) 0.0221(16) 0.0245(17) 0.0098(14) 0.0064(13) 0.0083(13)
C15 0.0193(17) 0.0264(18) 0.0237(17) 0.0043(14) 0.0014(14) 0.0062(14)
C16 0.0305(19) 0.0309(18) 0.0188(16) 0.0078(14) 0.0038(14) 0.0175(16)
C17 0.0267(18) 0.0314(18) 0.0243(17) 0.0163(15) 0.0091(14) 0.0143(15)
C18 0.0197(17) 0.0232(17) 0.0235(16) 0.0120(14) 0.0050(13) 0.0085(14)

loop_
_atom_type_symbol
_atom_type_description
_atom_type_scat_dispersion_real
_atom_type_scat_dispersion_imag
_atom_type_scat_source
C C 0.0033 0.0016 'International Tables Vol C Tables 4.2.6.8 and 6.1.1.4'
H H 0.0000 0.0000 'International Tables Vol C Tables 4.2.6.8 and 6.1.1.4'
N N 0.0061 0.0033 'International Tables Vol C Tables 4.2.6.8 and 6.1.1.4'
O O 0.0106 0.0060 'International Tables Vol C Tables 4.2.6.8 and 6.1.1.4'

loop_
_geom_angle_atom_site_label_1
_geom_angle_atom_site_label_2
_geom_angle_atom_site_label_3
_geom_angle
_geom_angle_site_symmetry_1
O1 O1 C1 0(10) 1
O1 C1 O1 0.0(3) 1
O1 C1 O2 123.1(3) 1
O1 C1 O2 123.1(3) .
O1 C1 C3 120.6(3) 1
O1 C1 C3 120.6(3) .
O2 C1 C3 116.2(3) .
O4 C2 O3 123.6(3) .
O4 C2 C3 120.1(3) .
O3 C2 C3 116.1(3) .
C2 C3 C1 114.4(2) .
C2 C3 C6 117.9(2) .
C1 C3 C6 113.3(2) .
C2 C3 C4 111.5(2) .
C1 C3 C4 108.8(2) .
C6 C3 C4 87.5(2) .
C5 C4 C3 89.1(2) .
C5 C4 H4A 113.8 .
C3 C4 H4A 113.8 .
C5 C4 H4B 113.8 .
C3 C4 H4B 113.8 .
H4A C4 H4B 111.0 .
C4 C5 C6 89.3(2) .
C4 C5 H5A 113.8 .
C6 C5 H5A 113.8 .
C4 C5 H5B 113.8 .
C6 C5 H5B 113.8 .
H5A C5 H5B 111.0 .
C5 C6 C3 90.0(2) .
C5 C6 H6A 113.6 .
C3 C6 H6A 113.6 .
C5 C6 H6B 113.6 .
C3 C6 H6B 113.6 .
H6A C6 H6B 110.9 .
C13 N1 C7 118.8(2) .
C13 N1 H1N1 105.6(18) .
C7 N1 H1N1 109.0(18) .
C13 N1 H2N1 106(2) .
C7 N1 H2N1 108(2) .
H1N1 N1 H2N1 110(3) .
N1 C7 C8 112.7(2) .
N1 C7 C12 106.4(2) .
C8 C7 C12 111.8(2) .
N1 C7 H7A 108.6 .
C8 C7 H7A 108.6 .
C12 C7 H7A 108.6 .
C7 C8 C9 109.6(2) .
C7 C8 H8A 109.8 .
C9 C8 H8A 109.8 .
C7 C8 H8B 109.8 .
C9 C8 H8B 109.8 .
H8A C8 H8B 108.2 .
C10 C9 C8 111.0(2) .
C10 C9 H9A 109.4 .
C8 C9 H9A 109.4 .
C10 C9 H9B 109.4 .
C8 C9 H9B 109.4 .
H9A C9 H9B 108.0 .
C9 C10 C11 110.8(2) .
C9 C10 H10A 109.5 .
C11 C10 H10A 109.5 .
C9 C10 H10B 109.5 .
C11 C10 H10B 109.5 .
H10A C10 H10B 108.1 .
C10 C11 C12 111.4(2) .
C10 C11 H11A 109.4 .
C12 C11 H11A 109.4 .
C10 C11 H11B 109.4 .
C12 C11 H11B 109.4 .
H11A C11 H11B 108.0 .
C11 C12 C7 111.2(2) .
C11 C12 H12A 109.4 .
C7 C12 H12A 109.4 .
C11 C12 H12B 109.4 .
C7 C12 H12B 109.4 .
H12A C12 H12B 108.0 .
N1 C13 C18 108.1(2) .
N1 C13 C14 112.3(2) .
C18 C13 C14 111.2(2) .
N1 C13 H13A 108.4 .
C18 C13 H13A 108.4 .
C14 C13 H13A 108.4 .
C13 C14 C15 109.3(2) .
C13 C14 H14A 109.8 .
C15 C14 H14A 109.8 .
C13 C14 H14B 109.8 .
C15 C14 H14B 109.8 .
H14A C14 H14B 108.3 .
C16 C15 C14 111.7(3) .
C16 C15 H15A 109.3 .
C14 C15 H15A 109.3 .
C16 C15 H15B 109.3 .
C14 C15 H15B 109.3 .
H15A C15 H15B 107.9 .
C15 C16 C17 111.2(2) .
C15 C16 H16A 109.4 .
C17 C16 H16A 109.4 .
C15 C16 H16B 109.4 .
C17 C16 H16B 109.4 .
H16A C16 H16B 108.0 .
C18 C17 C16 111.2(3) .
C18 C17 H17A 109.4 .
C16 C17 H17A 109.4 .
C18 C17 H17B 109.4 .
C16 C17 H17B 109.4 .
H17A C17 H17B 108.0 .
C13 C18 C17 111.3(2) .
C13 C18 H18A 109.4 .
C17 C18 H18A 109.4 .
C13 C18 H18B 109.4 .
C17 C18 H18B 109.4 .
H18A C18 H18B 108.0 .

loop_
_geom_bond_atom_site_label_1
_geom_bond_atom_site_label_2
_geom_bond_distance
_geom_bond_site_symmetry_2
O1 O1 0.000(6) 1
O1 C1 1.231(4) .
O2 C1 1.294(4) .
O3 C2 1.293(4) .
O4 C2 1.226(4) .
C1 O1 1.231(4) 1
C1 C3 1.529(4) .
C2 C3 1.520(4) .
C3 C6 1.550(4) .
C3 C4 1.580(4) .
C4 C5 1.537(4) .
C4 H4A 0.9900 .
C4 H4B 0.9900 .
C5 C6 1.541(4) .
C5 H5A 0.9900 .
C5 H5B 0.9900 .
C6 H6A 0.9900 .
C6 H6B 0.9900 .
N1 C13 1.502(4) .
N1 C7 1.508(4) .
N1 H1N1 0.99(4) .
N1 H2N1 0.95(4) .
C7 C8 1.514(4) .
C7 C12 1.527(4) .
C7 H7A 1.0000 .
C8 C9 1.527(4) .
C8 H8A 0.9900 .
C8 H8B 0.9900 .
C9 C10 1.520(4) .
C9 H9A 0.9900 .
C9 H9B 0.9900 .
C10 C11 1.522(4) .
C10 H10A 0.9900 .
C10 H10B 0.9900 .
C11 C12 1.526(4) .
C11 H11A 0.9900 .
C11 H11B 0.9900 .
C12 H12A 0.9900 .
C12 H12B 0.9900 .
C13 C18 1.516(4) .
C13 C14 1.529(4) .
C13 H13A 1.0000 .
C14 C15 1.531(4) .
C14 H14A 0.9900 .
C14 H14B 0.9900 .
C15 C16 1.518(5) .
C15 H15A 0.9900 .
C15 H15B 0.9900 .
C16 C17 1.523(4) .
C16 H16A 0.9900 .
C16 H16B 0.9900 .
C17 C18 1.519(4) .
C17 H17A 0.9900 .
C17 H17B 0.9900 .
C18 H18A 0.9900 .
C18 H18B 0.9900 .

loop_
_geom_hbond_atom_site_label_D
_geom_hbond_atom_site_label_H
_geom_hbond_atom_site_label_A
_geom_hbond_distance_DH
_geom_hbond_distance_HA
_geom_hbond_distance_DA
_geom_hbond_angle_DHA
_geom_hbond_site_symmetry_A
N1 H1N1 O4 0.99(4) 1.82(4) 2.807(3) 173(3) 1_655
N1 H2N1 O1 0.95(4) 1.83(4) 2.785(3) 175(3) 1
